data_7045050
loop_
_publ_author_name
'Konarev, Dmitri V.'
'Troyanov, Sergey I.'
'Shestakov, Alexander F.'
'Yudanova, Evgeniya I.'
'Otsuka, Akihiro'
'Yamochi, Hideki'
'Kitagawa, Hiroshi'
'Lyubovskaya, Rimma N.'

_publ_section_title
;
 Reaction of tin(iv) phthalocyanine dichloride with decamethylmetallocenes
 (M = Cr<sup>II</sup> and Co<sup>II</sup>). Strong magnetic coupling of
 spins in
 (Cp*<sub>2</sub>Co<sup>+</sup>){Sn<sup>IV</sup>Cl<sub>2</sub>(Pc&#x02D9;<sup>3-</sup>)}&#x02D9;<sup>-</sup>&#x00B7;2C<sub>6</sub>H<sub>4</sub>Cl<sub>2</sub>.
;
_journal_issue 4
_journal_name_full 'Dalton transactions (Cambridge, England : 2003)'
_journal_page_first 1243
_journal_page_last 1250
_journal_paper_doi 10.1039/c7dt03807k
_journal_volume 47
_journal_year 2018
_chemical_formula_sum 'C48 H35 Cl5 Cr N8 Sn'
_chemical_formula_weight 1071.78
_space_group_crystal_system triclinic
_space_group_IT_number 2
_space_group_name_Hall '-P 1'
_space_group_name_H-M_alt 'P -1'
_symmetry_space_group_name_Hall '-P 1'
_symmetry_space_group_name_H-M 'P -1'
_atom_sites_solution_hydrogens geom
_atom_sites_solution_secondary difmap
_audit_creation_method SHELXL-2014/7
_audit_update_record
;
2017-09-17 deposited with the CCDC.
2017-12-13 downloaded from the CCDC.
;
_cell_angle_alpha 82.580(6)
_cell_angle_beta 78.880(7)
_cell_angle_gamma 85.730(5)
_cell_formula_units_Z 2
_cell_length_a 10.0860(10)
_cell_length_b 13.2110(10)
_cell_length_c 16.6470(10)
_cell_measurement_reflns_used 15000
_cell_measurement_temperature 100(2)
_cell_measurement_theta_max 30
_cell_measurement_theta_min 5
_cell_volume 2155.5(3)
_computing_cell_refinement XDS
_computing_data_collection XDS
_computing_data_reduction XDS
_computing_structure_refinement 'SHELXL-2014/7 (Sheldrick, 2014)'
_computing_structure_solution SHELXS
_diffrn_ambient_temperature 100(2)
_diffrn_measured_fraction_theta_full 0.890
_diffrn_measured_fraction_theta_max 0.762
_diffrn_measurement_device_type MAR225
_diffrn_measurement_method CCD
_diffrn_radiation_type synchrotron
_diffrn_radiation_wavelength 0.87313
_diffrn_reflns_av_R_equivalents 0.0280
_diffrn_reflns_av_unetI/netI 0.0245
_diffrn_reflns_Laue_measured_fraction_full 0.890
_diffrn_reflns_Laue_measured_fraction_max 0.762
_diffrn_reflns_limit_h_max 12
_diffrn_reflns_limit_h_min -12
_diffrn_reflns_limit_k_max 17
_diffrn_reflns_limit_k_min -17
_diffrn_reflns_limit_l_max 21
_diffrn_reflns_limit_l_min -21
_diffrn_reflns_number 30393
_diffrn_reflns_point_group_measured_fraction_full 0.890
_diffrn_reflns_point_group_measured_fraction_max 0.762
_diffrn_reflns_theta_full 31.280
_diffrn_reflns_theta_max 35.590
_diffrn_reflns_theta_min 2.710
_diffrn_source 'BL 14.2 PSF, BESSY, Berlin, Germany'
_exptl_absorpt_coefficient_mu 2.070
_exptl_absorpt_correction_type none
_exptl_crystal_colour dark-green
_exptl_crystal_density_diffrn 1.651
_exptl_crystal_description plate
_exptl_crystal_F_000 1076
_exptl_crystal_recrystallization_method 'Re-crystallisation from solvent: o-dichlorobenzene/ n-hexane mixture'
_exptl_crystal_size_max 0.030
_exptl_crystal_size_mid 0.020
_exptl_crystal_size_min 0.005
_refine_diff_density_max 3.001
_refine_diff_density_min -1.014
_refine_diff_density_rms 0.130
_refine_ls_extinction_method none
_refine_ls_goodness_of_fit_ref 1.028
_refine_ls_hydrogen_treatment constr
_refine_ls_matrix_type full
_refine_ls_number_parameters 573
_refine_ls_number_reflns 8157
_refine_ls_number_restraints 0
_refine_ls_restrained_S_all 1.028
_refine_ls_R_factor_all 0.0653
_refine_ls_R_factor_gt 0.0590
_refine_ls_shift/su_max 0.001
_refine_ls_shift/su_mean 0.000
_refine_ls_structure_factor_coef Fsqd
_refine_ls_weighting_details 'w=1/[\s^2^(Fo^2^)+(0.0800P)^2^+13.0000P] where P=(Fo^2^+2Fc^2^)/3'
_refine_ls_weighting_scheme calc
_refine_ls_wR_factor_gt 0.1524
_refine_ls_wR_factor_ref 0.1561
_reflns_Friedel_coverage 0.000
_reflns_number_gt 7316
_reflns_number_total 8157
_reflns_threshold_expression 'I > 2\s(I)'
_cod_data_source_file c7dt03807k2.cif
_cod_data_source_block crcpc601
_cod_depositor_comments 'Adding full bibliography for 7045049--7045050.cif.'
_cod_database_code 7045050
_shelx_shelxl_version_number 2014/7
_shelx_space_group_comment
;
The symmetry employed for this shelxl refinement is uniquely defined
by the following loop, which should always be used as a source of
symmetry information in preference to the above space-group names.
They are only intended as comments.
;
_shelx_estimated_absorpt_t_min 0.965
_shelx_estimated_absorpt_t_max 0.994

loop_
_space_group_symop_operation_xyz
'x, y, z'
'-x, -y, -z'

loop_
_atom_site_label
_atom_site_type_symbol
_atom_site_fract_x
_atom_site_fract_y
_atom_site_fract_z
_atom_site_U_iso_or_equiv
_atom_site_adp_type
_atom_site_occupancy
_atom_site_site_symmetry_order
_atom_site_calc_flag
_atom_site_refinement_flags_posn
_atom_site_refinement_flags_adp
Sn1 Sn 0.52502(3) 0.67121(2) 0.27377(2) 0.02078(12) Uani 1 1 d . .
Cr1 Cr 0.15939(8) 0.74933(7) 0.27960(5) 0.0255(2) Uani 1 1 d . .
Cl1 Cl 0.26346(13) 0.87047(11) 0.33167(8) 0.0323(3) Uani 1 1 d . .
Cl2 Cl 0.31109(13) 0.60842(10) 0.31174(8) 0.0291(3) Uani 1 1 d . .
Cl3 Cl 0.27070(13) 0.78538(11) 0.14489(8) 0.0309(3) Uani 1 1 d . .
Cl4 Cl 0.9408(2) 0.69256(19) 0.72944(15) 0.0679(6) Uani 1 1 d . .
Cl5 Cl 1.0318(3) 0.6273(2) 0.90176(18) 0.0852(8) Uani 1 1 d . .
N1 N 0.5799(4) 0.8191(3) 0.2181(3) 0.0247(9) Uani 1 1 d . .
N2 N 0.6073(4) 0.7972(3) 0.0724(3) 0.0246(9) Uani 1 1 d . .
N3 N 0.6178(4) 0.6321(3) 0.1537(2) 0.0227(8) Uani 1 1 d . .
N4 N 0.6590(4) 0.4495(3) 0.1870(3) 0.0253(9) Uani 1 1 d . .
N5 N 0.6374(4) 0.5335(3) 0.3108(2) 0.0223(8) Uani 1 1 d . .
N6 N 0.6372(4) 0.5571(3) 0.4531(3) 0.0243(9) Uani 1 1 d . .
N7 N 0.5958(4) 0.7207(3) 0.3750(2) 0.0228(8) Uani 1 1 d . .
N8 N 0.5843(4) 0.9048(3) 0.3387(3) 0.0240(9) Uani 1 1 d . .
C1 C -0.0481(5) 0.8228(5) 0.3209(4) 0.0347(13) Uani 1 1 d . .
C2 C -0.0239(6) 0.7389(5) 0.3790(4) 0.0380(14) Uani 1 1 d . .
C3 C -0.0100(6) 0.6484(5) 0.3405(4) 0.0411(14) Uani 1 1 d . .
C4 C -0.0200(6) 0.6774(5) 0.2562(4) 0.0399(14) Uani 1 1 d . .
C5 C -0.0459(6) 0.7857(5) 0.2450(4) 0.0361(13) Uani 1 1 d . .
C6 C -0.0730(7) 0.9316(5) 0.3385(5) 0.0481(16) Uani 1 1 d . .
H6A H -0.1671 0.9424 0.3662 0.072 Uiso 1 1 calc R U
H6B H -0.0564 0.9771 0.2866 0.072 Uiso 1 1 calc R U
H6C H -0.0120 0.9466 0.3742 0.072 Uiso 1 1 calc R U
C7 C -0.0196(7) 0.7467(8) 0.4680(4) 0.061(2) Uani 1 1 d . .
H7A H 0.0308 0.8061 0.4715 0.091 Uiso 1 1 calc R U
H7B H 0.0252 0.6845 0.4913 0.091 Uiso 1 1 calc R U
H7C H -0.1121 0.7545 0.4990 0.091 Uiso 1 1 calc R U
C8 C 0.0073(8) 0.5412(6) 0.3797(6) 0.064(2) Uani 1 1 d . .
H8A H 0.0593 0.5403 0.4239 0.096 Uiso 1 1 calc R U
H8B H 0.0558 0.4986 0.3382 0.096 Uiso 1 1 calc R U
H8C H -0.0817 0.5142 0.4028 0.096 Uiso 1 1 calc R U
C9 C -0.0147(7) 0.6077(7) 0.1912(6) 0.060(2) Uani 1 1 d . .
H9A H -0.1067 0.5907 0.1889 0.090 Uiso 1 1 calc R U
H9B H 0.0387 0.5449 0.2046 0.090 Uiso 1 1 calc R U
H9C H 0.0274 0.6419 0.1375 0.090 Uiso 1 1 calc R U
C10 C -0.0695(7) 0.8457(7) 0.1664(4) 0.0537(19) Uani 1 1 d . .
H10A H -0.0897 0.9176 0.1749 0.081 Uiso 1 1 calc R U
H10B H -0.1460 0.8190 0.1488 0.081 Uiso 1 1 calc R U
H10C H 0.0118 0.8398 0.1239 0.081 Uiso 1 1 calc R U
C11 C 0.5782(5) 0.9032(4) 0.2598(3) 0.0244(10) Uani 1 1 d . .
C12 C 0.5842(5) 0.9935(4) 0.2019(3) 0.0243(10) Uani 1 1 d . .
C13 C 0.5948(5) 0.9636(4) 0.1231(3) 0.0250(10) Uani 1 1 d . .
C14 C 0.5926(5) 0.8531(4) 0.1340(3) 0.0229(10) Uani 1 1 d . .
C15 C 0.6188(5) 0.6962(4) 0.0820(3) 0.0244(10) Uani 1 1 d . .
C16 C 0.6426(5) 0.6349(4) 0.0137(3) 0.0239(10) Uani 1 1 d . .
C17 C 0.6557(5) 0.5333(4) 0.0472(3) 0.0251(10) Uani 1 1 d . .
C18 C 0.6421(5) 0.5325(4) 0.1356(3) 0.0230(10) Uani 1 1 d . .
C19 C 0.6607(5) 0.4508(4) 0.2665(3) 0.0235(10) Uani 1 1 d . .
C20 C 0.6905(5) 0.3614(4) 0.3207(3) 0.0255(10) Uani 1 1 d . .
C21 C 0.6803(5) 0.3917(4) 0.3992(3) 0.0251(10) Uani 1 1 d . .
C22 C 0.6480(5) 0.5009(4) 0.3911(3) 0.0242(10) Uani 1 1 d . .
C23 C 0.6177(5) 0.6568(4) 0.4444(3) 0.0236(10) Uani 1 1 d . .
C24 C 0.6258(5) 0.7194(4) 0.5087(3) 0.0246(10) Uani 1 1 d . .
C25 C 0.6147(5) 0.8211(4) 0.4742(3) 0.0252(10) Uani 1 1 d . .
C26 C 0.5942(5) 0.8212(4) 0.3904(3) 0.0242(10) Uani 1 1 d . .
C27 C 0.5869(5) 1.0968(4) 0.2133(3) 0.0284(11) Uani 1 1 d . .
H27 H 0.5802 1.1172 0.2667 0.034 Uiso 1 1 calc R U
C28 C 0.5996(6) 1.1673(4) 0.1441(3) 0.0324(12) Uani 1 1 d . .
H28 H 0.5991 1.2379 0.1500 0.039 Uiso 1 1 calc R U
C29 C 0.6134(6) 1.1370(4) 0.0648(3) 0.0310(11) Uani 1 1 d . .
H29 H 0.6242 1.1873 0.0180 0.037 Uiso 1 1 calc R U
C30 C 0.6115(5) 1.0347(4) 0.0538(3) 0.0277(11) Uani 1 1 d . .
H30 H 0.6213 1.0142 0.0002 0.033 Uiso 1 1 calc R U
C31 C 0.6500(5) 0.6623(4) -0.0710(3) 0.0283(11) Uani 1 1 d . .
H31 H 0.6428 0.7318 -0.0938 0.034 Uiso 1 1 calc R U
C32 C 0.6684(5) 0.5835(4) -0.1201(3) 0.0292(11) Uani 1 1 d . .
H32 H 0.6720 0.5993 -0.1778 0.035 Uiso 1 1 calc R U
C33 C 0.6818(5) 0.4808(4) -0.0867(3) 0.0299(11) Uani 1 1 d . .
H33 H 0.6941 0.4287 -0.1223 0.036 Uiso 1 1 calc R U
C34 C 0.6775(5) 0.4538(4) -0.0030(3) 0.0274(11) Uani 1 1 d . .
H34 H 0.6889 0.3846 0.0194 0.033 Uiso 1 1 calc R U
C35 C 0.7241(6) 0.2596(4) 0.3068(3) 0.0291(11) Uani 1 1 d . .
H35 H 0.7346 0.2389 0.2533 0.035 Uiso 1 1 calc R U
C36 C 0.7413(6) 0.1907(4) 0.3740(4) 0.0331(12) Uani 1 1 d . .
H36 H 0.7624 0.1209 0.3665 0.040 Uiso 1 1 calc R U
C37 C 0.7287(6) 0.2203(4) 0.4525(3) 0.0320(12) Uani 1 1 d . .
H37 H 0.7395 0.1701 0.4974 0.038 Uiso 1 1 calc R U
C38 C 0.7008(5) 0.3216(4) 0.4665(3) 0.0288(11) Uani 1 1 d . .
H38 H 0.6959 0.3424 0.5195 0.035 Uiso 1 1 calc R U
C39 C 0.6458(5) 0.6942(4) 0.5895(3) 0.0270(10) Uani 1 1 d . .
H39 H 0.6538 0.6251 0.6132 0.032 Uiso 1 1 calc R U
C40 C 0.6535(6) 0.7755(4) 0.6338(3) 0.0302(11) Uani 1 1 d . .
H40 H 0.6646 0.7611 0.6896 0.036 Uiso 1 1 calc R U
C41 C 0.6455(6) 0.8762(4) 0.5996(3) 0.0304(11) Uani 1 1 d . .
H41 H 0.6530 0.9288 0.6321 0.036 Uiso 1 1 calc R U
C42 C 0.6268(5) 0.9026(4) 0.5187(3) 0.0276(11) Uani 1 1 d . .
H42 H 0.6225 0.9718 0.4948 0.033 Uiso 1 1 calc R U
C43 C 0.9202(7) 0.7753(6) 0.8032(5) 0.0533(18) Uani 1 1 d . .
C44 C 0.9628(7) 0.7494(6) 0.8772(5) 0.0551(19) Uani 1 1 d . .
C45 C 0.9458(9) 0.8171(7) 0.9344(6) 0.067(2) Uani 1 1 d . .
H45 H 0.9780 0.7992 0.9846 0.081 Uiso 1 1 calc R U
C46 C 0.8827(10) 0.9102(7) 0.9191(7) 0.074(3) Uani 1 1 d . .
H46 H 0.8703 0.9573 0.9588 0.089 Uiso 1 1 calc R U
C47 C 0.8367(9) 0.9364(6) 0.8462(6) 0.064(2) Uani 1 1 d . .
H47 H 0.7901 1.0009 0.8372 0.077 Uiso 1 1 calc R U
C48 C 0.8560(8) 0.8729(6) 0.7871(6) 0.061(2) Uani 1 1 d . .
H48 H 0.8272 0.8931 0.7360 0.073 Uiso 1 1 calc R U

loop_
_atom_site_aniso_label
_atom_site_aniso_U_11
_atom_site_aniso_U_22
_atom_site_aniso_U_33
_atom_site_aniso_U_23
_atom_site_aniso_U_13
_atom_site_aniso_U_12
Sn1 0.02905(18) 0.01922(19) 0.01581(17) -0.00460(14) -0.00660(12) -0.00173(13)
Cr1 0.0273(4) 0.0272(5) 0.0233(4) -0.0061(4) -0.0060(3) -0.0010(3)
Cl1 0.0352(6) 0.0344(7) 0.0300(6) -0.0120(6) -0.0065(5) -0.0050(5)
Cl2 0.0329(6) 0.0274(7) 0.0280(6) -0.0031(6) -0.0077(5) -0.0032(5)
Cl3 0.0366(6) 0.0338(7) 0.0226(5) -0.0045(6) -0.0056(5) -0.0009(5)
Cl4 0.0585(11) 0.0784(15) 0.0734(13) -0.0258(12) -0.0160(9) -0.0066(10)
Cl5 0.0825(15) 0.0803(16) 0.1055(19) -0.0328(15) -0.0477(14) 0.0313(13)
N1 0.028(2) 0.026(2) 0.0225(19) -0.0088(19) -0.0078(16) -0.0002(17)
N2 0.029(2) 0.025(2) 0.0208(19) -0.0072(19) -0.0055(16) -0.0015(17)
N3 0.031(2) 0.023(2) 0.0140(17) -0.0038(18) -0.0044(15) -0.0023(17)
N4 0.029(2) 0.028(2) 0.0215(19) -0.0066(19) -0.0107(16) -0.0006(18)
N5 0.031(2) 0.017(2) 0.0202(19) -0.0004(18) -0.0088(16) 0.0003(16)
N6 0.031(2) 0.024(2) 0.0199(19) -0.0061(19) -0.0078(16) -0.0019(17)
N7 0.032(2) 0.023(2) 0.0152(17) -0.0017(18) -0.0077(15) -0.0033(17)
N8 0.029(2) 0.024(2) 0.0191(19) -0.0037(19) -0.0043(16) -0.0028(17)
C1 0.022(2) 0.039(3) 0.042(3) -0.010(3) -0.002(2) 0.001(2)
C2 0.027(3) 0.053(4) 0.033(3) -0.006(3) -0.001(2) -0.003(3)
C3 0.030(3) 0.035(3) 0.054(4) 0.008(3) -0.005(3) -0.006(2)
C4 0.027(3) 0.045(4) 0.052(4) -0.019(3) -0.009(2) -0.004(2)
C5 0.029(3) 0.042(3) 0.039(3) -0.007(3) -0.009(2) -0.001(2)
C6 0.041(3) 0.041(4) 0.063(4) -0.018(4) -0.003(3) -0.001(3)
C7 0.036(3) 0.107(7) 0.037(3) -0.003(4) -0.005(3) -0.007(4)
C8 0.043(4) 0.046(5) 0.095(6) 0.018(5) -0.007(4) -0.009(3)
C9 0.039(3) 0.069(5) 0.080(5) -0.043(5) -0.008(3) -0.006(3)
C10 0.040(3) 0.077(6) 0.042(3) 0.003(4) -0.014(3) 0.005(3)
C11 0.027(2) 0.024(3) 0.022(2) -0.006(2) -0.0042(18) -0.002(2)
C12 0.028(2) 0.025(3) 0.021(2) -0.004(2) -0.0076(18) -0.003(2)
C13 0.031(2) 0.023(3) 0.022(2) -0.003(2) -0.0058(19) -0.003(2)
C14 0.027(2) 0.024(3) 0.020(2) -0.003(2) -0.0071(18) -0.0038(19)
C15 0.028(2) 0.026(3) 0.021(2) -0.007(2) -0.0065(18) 0.000(2)
C16 0.026(2) 0.027(3) 0.020(2) -0.006(2) -0.0049(18) -0.002(2)
C17 0.030(2) 0.024(3) 0.024(2) -0.005(2) -0.0080(19) -0.002(2)
C18 0.025(2) 0.023(3) 0.022(2) -0.007(2) -0.0042(18) -0.0032(19)
C19 0.027(2) 0.022(3) 0.023(2) -0.004(2) -0.0066(18) -0.0005(19)
C20 0.031(2) 0.024(3) 0.024(2) -0.005(2) -0.0087(19) -0.002(2)
C21 0.028(2) 0.026(3) 0.023(2) -0.004(2) -0.0069(19) -0.002(2)
C22 0.027(2) 0.027(3) 0.020(2) -0.005(2) -0.0066(18) -0.002(2)
C23 0.030(2) 0.025(3) 0.017(2) -0.003(2) -0.0060(18) -0.001(2)
C24 0.027(2) 0.028(3) 0.021(2) -0.007(2) -0.0065(18) -0.003(2)
C25 0.030(2) 0.026(3) 0.021(2) -0.005(2) -0.0063(19) -0.002(2)
C26 0.027(2) 0.025(3) 0.024(2) -0.008(2) -0.0098(19) 0.001(2)
C27 0.040(3) 0.026(3) 0.021(2) -0.005(2) -0.009(2) -0.004(2)
C28 0.051(3) 0.020(3) 0.028(3) -0.002(2) -0.012(2) -0.004(2)
C29 0.047(3) 0.024(3) 0.022(2) 0.004(2) -0.008(2) -0.006(2)
C30 0.037(3) 0.027(3) 0.021(2) -0.004(2) -0.009(2) -0.003(2)
C31 0.036(3) 0.029(3) 0.020(2) -0.006(2) -0.0046(19) 0.000(2)
C32 0.038(3) 0.032(3) 0.020(2) -0.005(2) -0.007(2) -0.003(2)
C33 0.035(3) 0.031(3) 0.026(2) -0.014(2) -0.007(2) 0.001(2)
C34 0.031(2) 0.028(3) 0.026(2) -0.010(2) -0.008(2) 0.001(2)
C35 0.043(3) 0.021(3) 0.025(2) -0.004(2) -0.009(2) -0.005(2)
C36 0.045(3) 0.022(3) 0.035(3) -0.008(3) -0.013(2) 0.001(2)
C37 0.041(3) 0.027(3) 0.029(3) 0.001(3) -0.012(2) -0.002(2)
C38 0.035(3) 0.030(3) 0.023(2) -0.003(2) -0.009(2) -0.001(2)
C39 0.037(3) 0.024(3) 0.021(2) -0.002(2) -0.007(2) -0.003(2)
C40 0.040(3) 0.034(3) 0.019(2) -0.006(2) -0.010(2) -0.001(2)
C41 0.041(3) 0.030(3) 0.023(2) -0.010(2) -0.009(2) -0.003(2)
C42 0.034(3) 0.026(3) 0.025(2) -0.010(2) -0.010(2) 0.000(2)
C43 0.044(4) 0.053(5) 0.062(5) -0.011(4) -0.001(3) -0.010(3)
C44 0.047(4) 0.062(5) 0.058(4) -0.016(4) -0.013(3) 0.006(3)
C45 0.071(5) 0.069(6) 0.061(5) -0.017(5) -0.002(4) -0.007(4)
C46 0.076(6) 0.058(6) 0.085(7) -0.027(5) 0.003(5) -0.003(4)
C47 0.071(5) 0.041(4) 0.076(6) -0.003(4) -0.003(4) -0.004(4)
C48 0.060(5) 0.049(5) 0.070(5) 0.004(4) -0.007(4) -0.016(4)

loop_
_atom_type_symbol
_atom_type_description
_atom_type_scat_dispersion_real
_atom_type_scat_dispersion_imag
_atom_type_scat_source
C C 0.0033 0.0016 'International Tables Vol C Tables 4.2.6.8 and 6.1.1.4'
H H 0.0000 0.0000 'International Tables Vol C Tables 4.2.6.8 and 6.1.1.4'
N N 0.0061 0.0033 'International Tables Vol C Tables 4.2.6.8 and 6.1.1.4'
Cl Cl 0.1830 0.2380 'International Tables Vol C Tables 4.2.6.8 and 6.1.1.4'
Cr Cr 0.3240 0.9140 'International Tables Vol C Tables 4.2.6.8 and 6.1.1.4'
Sn Sn -0.4940 2.1690 'International Tables Vol C Tables 4.2.6.8 and 6.1.1.4'

loop_
_geom_angle_atom_site_label_1
_geom_angle_atom_site_label_2
_geom_angle_atom_site_label_3
_geom_angle
N1 Sn1 N7 81.88(16)
N1 Sn1 N3 81.73(16)
N7 Sn1 N3 135.32(16)
N1 Sn1 N5 134.06(16)
N7 Sn1 N5 80.97(15)
N3 Sn1 N5 81.29(16)
N1 Sn1 Cl2 128.35(11)
N7 Sn1 Cl2 112.63(12)
N3 Sn1 Cl2 110.15(12)
N5 Sn1 Cl2 97.58(12)
C4 Cr1 C2 61.8(2)
C4 Cr1 C3 37.2(3)
C2 Cr1 C3 36.8(2)
C4 Cr1 C5 37.2(2)
C2 Cr1 C5 61.2(2)
C3 Cr1 C5 61.7(2)
C4 Cr1 C1 61.5(2)
C2 Cr1 C1 36.7(2)
C3 Cr1 C1 61.4(2)
C5 Cr1 C1 36.4(2)
C4 Cr1 Cl3 99.01(18)
C2 Cr1 Cl3 153.84(16)
C3 Cr1 Cl3 133.73(19)
C5 Cr1 Cl3 92.64(17)
C1 Cr1 Cl3 119.90(17)
C4 Cr1 Cl1 153.46(16)
C2 Cr1 Cl1 96.71(17)
C3 Cr1 Cl1 130.42(19)
C5 Cr1 Cl1 120.32(16)
C1 Cr1 Cl1 91.97(15)
Cl3 Cr1 Cl1 95.45(6)
C4 Cr1 Cl2 104.57(18)
C2 Cr1 Cl2 106.96(18)
C3 Cr1 Cl2 86.99(17)
C5 Cr1 Cl2 141.77(17)
C1 Cr1 Cl2 143.57(18)
Cl3 Cr1 Cl2 94.60(5)
Cl1 Cr1 Cl2 96.27(5)
Sn1 Cl2 Cr1 105.29(6)
C11 N1 C14 108.2(4)
C11 N1 Sn1 125.1(4)
C14 N1 Sn1 125.1(3)
C14 N2 C15 123.4(4)
C15 N3 C18 109.3(4)
C15 N3 Sn1 124.3(3)
C18 N3 Sn1 123.1(3)
C18 N4 C19 123.7(4)
C22 N5 C19 108.7(4)
C22 N5 Sn1 123.5(3)
C19 N5 Sn1 123.3(3)
C23 N6 C22 123.2(4)
C26 N7 C23 109.2(4)
C26 N7 Sn1 124.9(3)
C23 N7 Sn1 124.1(3)
C26 N8 C11 123.1(4)
C5 C1 C2 108.1(5)
C5 C1 C6 126.7(6)
C2 C1 C6 125.2(6)
C5 C1 Cr1 71.6(3)
C2 C1 Cr1 70.5(3)
C6 C1 Cr1 124.0(4)
C1 C2 C3 108.8(5)
C1 C2 C7 124.5(7)
C3 C2 C7 126.6(7)
C1 C2 Cr1 72.8(3)
C3 C2 Cr1 72.2(3)
C7 C2 Cr1 122.9(4)
C2 C3 C4 107.3(6)
C2 C3 C8 127.4(7)
C4 C3 C8 125.3(7)
C2 C3 Cr1 71.0(4)
C4 C3 Cr1 70.6(4)
C8 C3 Cr1 125.2(4)
C3 C4 C5 107.9(5)
C3 C4 C9 127.0(7)
C5 C4 C9 125.0(7)
C3 C4 Cr1 72.2(3)
C5 C4 Cr1 72.6(3)
C9 C4 Cr1 124.1(4)
C1 C5 C4 107.9(6)
C1 C5 C10 127.4(6)
C4 C5 C10 124.7(6)
C1 C5 Cr1 72.0(3)
C4 C5 Cr1 70.2(3)
C10 C5 Cr1 124.5(4)
N8 C11 N1 128.1(5)
N8 C11 C12 122.7(4)
N1 C11 C12 108.9(4)
C13 C12 C27 121.2(5)
C13 C12 C11 108.0(4)
C27 C12 C11 130.7(4)
C30 C13 C12 121.0(5)
C30 C13 C14 132.5(4)
C12 C13 C14 106.4(4)
N2 C14 N1 127.8(5)
N2 C14 C13 123.6(5)
N1 C14 C13 108.5(4)
N2 C15 N3 128.1(4)
N2 C15 C16 123.3(5)
N3 C15 C16 108.5(4)
C17 C16 C31 121.7(5)
C17 C16 C15 106.9(4)
C31 C16 C15 131.4(5)
C16 C17 C34 121.1(5)
C16 C17 C18 107.2(4)
C34 C17 C18 131.7(5)
N4 C18 N3 127.7(4)
N4 C18 C17 124.1(4)
N3 C18 C17 108.1(4)
N4 C19 N5 127.8(5)
N4 C19 C20 123.4(4)
N5 C19 C20 108.7(4)
C21 C20 C35 120.8(5)
C21 C20 C19 107.3(4)
C35 C20 C19 131.9(5)
C38 C21 C20 121.4(5)
C38 C21 C22 132.2(4)
C20 C21 C22 106.3(4)
N6 C22 N5 127.8(5)
N6 C22 C21 123.2(4)
N5 C22 C21 108.9(4)
N6 C23 N7 128.4(4)
N6 C23 C24 123.0(4)
N7 C23 C24 108.5(4)
C39 C24 C25 121.4(4)
C39 C24 C23 132.0(5)
C25 C24 C23 106.6(4)
C24 C25 C42 121.6(5)
C24 C25 C26 107.7(4)
C42 C25 C26 130.7(5)
N8 C26 N7 128.1(4)
N8 C26 C25 123.9(4)
N7 C26 C25 107.9(4)
C28 C27 C12 117.4(5)
C27 C28 C29 121.4(5)
C30 C29 C28 121.0(5)
C13 C30 C29 118.0(5)
C32 C31 C16 117.0(5)
C31 C32 C33 121.6(5)
C34 C33 C32 121.4(5)
C33 C34 C17 117.2(5)
C36 C35 C20 117.3(5)
C35 C36 C37 122.0(5)
C38 C37 C36 121.3(5)
C37 C38 C21 117.1(5)
C24 C39 C40 116.6(5)
C41 C40 C39 122.4(5)
C40 C41 C42 121.6(5)
C41 C42 C25 116.3(5)
C44 C43 C48 119.2(7)
C44 C43 Cl4 122.2(6)
C48 C43 Cl4 118.5(7)
C45 C44 C43 120.9(8)
C45 C44 Cl5 118.7(7)
C43 C44 Cl5 120.3(6)
C46 C45 C44 119.7(9)
C45 C46 C47 120.2(8)
C48 C47 C46 121.7(8)
C47 C48 C43 118.2(8)

loop_
_geom_bond_atom_site_label_1
_geom_bond_atom_site_label_2
_geom_bond_distance
Sn1 N1 2.115(5)
Sn1 N7 2.144(4)
Sn1 N3 2.147(4)
Sn1 N5 2.155(4)
Sn1 Cl2 2.3126(13)
Cr1 C4 2.225(6)
Cr1 C2 2.230(6)
Cr1 C3 2.246(7)
Cr1 C5 2.256(6)
Cr1 C1 2.261(5)
Cr1 Cl3 2.3126(15)
Cr1 Cl1 2.3182(14)
Cr1 Cl2 2.3931(15)
Cl4 C43 1.721(8)
Cl5 C44 1.740(8)
N1 C11 1.382(6)
N1 C14 1.399(6)
N2 C14 1.318(6)
N2 C15 1.323(7)
N3 C15 1.369(7)
N3 C18 1.382(6)
N4 C18 1.323(7)
N4 C19 1.329(6)
N5 C22 1.373(6)
N5 C19 1.376(6)
N6 C23 1.311(7)
N6 C22 1.330(6)
N7 C26 1.382(6)
N7 C23 1.383(6)
N8 C26 1.319(7)
N8 C11 1.330(6)
C1 C5 1.409(8)
C1 C2 1.414(9)
C1 C6 1.497(8)
C2 C3 1.414(9)
C2 C7 1.507(9)
C3 C4 1.426(10)
C3 C8 1.494(10)
C4 C5 1.430(9)
C4 C9 1.501(9)
C5 C10 1.489(9)
C11 C12 1.431(8)
C12 C13 1.401(6)
C12 C27 1.405(7)
C13 C30 1.382(8)
C13 C14 1.449(7)
C15 C16 1.453(6)
C16 C17 1.393(7)
C16 C31 1.399(7)
C17 C34 1.404(6)
C17 C18 1.449(7)
C19 C20 1.441(7)
C20 C21 1.398(7)
C20 C35 1.399(7)
C21 C38 1.395(7)
C21 C22 1.450(7)
C23 C24 1.452(6)
C24 C39 1.392(7)
C24 C25 1.397(8)
C25 C42 1.409(7)
C25 C26 1.450(6)
C27 C28 1.377(8)
C28 C29 1.407(7)
C29 C30 1.390(7)
C31 C32 1.386(7)
C32 C33 1.406(8)
C33 C34 1.386(7)
C35 C36 1.377(8)
C36 C37 1.392(7)
C37 C38 1.387(8)
C39 C40 1.394(7)
C40 C41 1.381(8)
C41 C42 1.392(7)
C43 C44 1.376(11)
C43 C48 1.416(12)
C44 C45 1.367(11)
C45 C46 1.359(14)
C46 C47 1.376(14)
C47 C48 1.352(12)
